data_7200069
loop_
_publ_author_name
'Kendrick, John'
'Gourlay, Matthew D.'
'Neumann, Marcus A.'
'Leusen, Frank J. J.'

_publ_section_title
;
 Predicting spontaneous racemate resolution using recent developments in
 crystal structure prediction
;
_journal_issue 11
_journal_name_full CrystEngComm
_journal_page_first 2391
_journal_page_last 2399
_journal_paper_doi 10.1039/b909038j
_journal_volume 11
_journal_year 2009
_space_group_IT_number 33
_symmetry_cell_setting orthorhombic
_symmetry_Int_Tables_number 33
_symmetry_space_group_name_Hall 'P 2c -2n'
_symmetry_space_group_name_H-M 'P n a 21'
_cell_angle_alpha 90.000000
_cell_angle_beta 90.000000
_cell_angle_gamma 90.000000
_cell_length_a 6.982192
_cell_length_b 8.819298
_cell_length_c 8.510674
_cell_volume 524.071
_cod_data_source_file 4HMO_racemic.cif
_cod_data_source_block 4HMO_R_2
_cod_original_sg_symbol_H-M 'P n a 2_1'
_cod_struct_determination_method theoretical
_cod_database_code 7200069

loop_
_symmetry_equiv_pos_site_id
_symmetry_equiv_pos_as_xyz
1 x,y,z
2 -x,-y,z+1/2
3 x+1/2,-y+1/2,z
4 -x+1/2,y+1/2,z+1/2

loop_
_atom_site_label
_atom_site_type_symbol
_atom_site_fract_x
_atom_site_fract_y
_atom_site_fract_z
C46 C 0.748711 1.036112 0.963446
C47 C 0.651702 0.987879 1.118878
O48 O 0.671479 0.823027 1.126743
C49 C 0.749559 0.772670 0.989797
N50 N 0.795389 0.889120 0.895979
O51 O 0.770984 0.635109 0.963493
C52 C 0.924091 1.138207 0.984907
O53 O 1.060122 1.079370 1.093865
H54 H 0.647499 1.096712 0.886810
H55 H 1.133366 0.993669 1.044958
H56 H 0.498214 1.012765 1.119214
H57 H 0.857144 0.877801 0.786397
H58 H 0.990410 1.158135 0.869331
H59 H 0.720310 1.035962 1.223027
H60 H 0.873848 1.247737 1.030555
